data_1550681
loop_
_publ_author_name
'Ramler, Jacqueline'
'Poater, Jordi'
'Hrisch, Florian'
'Ritschel, Benedikt'
'Fischer, Ingo'
'Bickelhaupt, F. Matthias'
'Lichtenberg, Crispin'

_publ_section_title
;
 Carbon Monoxide Insertion at a Heavy p-Block Element: Unprecedented
 Formation of a Cationic Bismuth Carbamoyl
;
_journal_name_full 'Chemical Science'
_journal_paper_doi 10.1039/C9SC00278B
_journal_year 2019
_chemical_formula_moiety 'C24 H19 Bi F3 N3 O4 S'
_chemical_formula_sum 'C24 H19 Bi F3 N3 O4 S'
_chemical_formula_weight 711.46
_chemical_name_systematic
;
 ?
;
_space_group_crystal_system monoclinic
_space_group_IT_number 14
_space_group_name_Hall '-P 2yn'
_space_group_name_H-M_alt 'P 1 21/n 1'
_symmetry_space_group_name_Hall '-P 2yn'
_symmetry_space_group_name_H-M 'P 1 21/n 1'
_atom_sites_solution_hydrogens geom
_audit_creation_date 2016-12-01
_audit_creation_method
;
Olex2 1.2
(compiled 2016.11.24 svn.r3356 for OlexSys, GUI svn.r5267)
;
_audit_update_record
;
2019-01-17 deposited with the CCDC.    2019-02-28 downloaded from the CCDC.
;
_cell_angle_alpha 90
_cell_angle_beta 110.4741(12)
_cell_angle_gamma 90
_cell_formula_units_Z 4
_cell_length_a 15.1161(5)
_cell_length_b 9.3373(3)
_cell_length_c 18.4406(7)
_cell_measurement_reflns_used 7779
_cell_measurement_temperature 100
_cell_measurement_theta_max 26.74
_cell_measurement_theta_min 2.61
_cell_volume 2438.36(15)
_computing_cell_refinement 'SAINT v8.37A (Bruker, 2015)'
_computing_data_reduction 'SAINT v8.37A (Bruker, 2015)'
_computing_molecular_graphics 'Olex2 (Dolomanov et al., 2009)'
_computing_publication_material 'Olex2 (Dolomanov et al., 2009)'
_computing_structure_refinement 'ShelXL (Sheldrick, 2015)'
_computing_structure_solution 'XS (Sheldrick, 2008)'
_diffrn_ambient_temperature 100
_diffrn_measured_fraction_theta_full 1.000
_diffrn_measured_fraction_theta_max 0.999
_diffrn_measurement_device_type 'Bruker APEX-II CCD'
_diffrn_measurement_method '\f and \w scans'
_diffrn_radiation_type MoK\a
_diffrn_radiation_wavelength 0.71073
_diffrn_reflns_av_R_equivalents 0.0540
_diffrn_reflns_av_unetI/netI 0.0661
_diffrn_reflns_Laue_measured_fraction_full 1.000
_diffrn_reflns_Laue_measured_fraction_max 0.999
_diffrn_reflns_limit_h_max 19
_diffrn_reflns_limit_h_min -19
_diffrn_reflns_limit_k_max 11
_diffrn_reflns_limit_k_min -11
_diffrn_reflns_limit_l_max 23
_diffrn_reflns_limit_l_min -23
_diffrn_reflns_number 12418
_diffrn_reflns_point_group_measured_fraction_full 1.000
_diffrn_reflns_point_group_measured_fraction_max 0.999
_diffrn_reflns_theta_full 25.242
_diffrn_reflns_theta_max 26.756
_diffrn_reflns_theta_min 2.358
_diffrn_standards_number 0
_exptl_absorpt_coefficient_mu 7.376
_exptl_absorpt_correction_T_max 0.7454
_exptl_absorpt_correction_T_min 0.6586
_exptl_absorpt_correction_type empirical
_exptl_absorpt_process_details
;
SADABS-2014/5 (Bruker,2014/5) was used for absorption correction.
wR2(int) was 0.0656 before and 0.0247 after correction.
The Ratio of minimum to maximum transmission is 0.8836.
The \l/2 correction factor is Not present.
;
_exptl_crystal_colour colourless
_exptl_crystal_colour_primary colourless
_exptl_crystal_density_diffrn 1.938
_exptl_crystal_description needle
_exptl_crystal_F_000 1368
_exptl_crystal_size_max 0.135
_exptl_crystal_size_mid 0.051
_exptl_crystal_size_min 0.029
_refine_diff_density_max 1.640
_refine_diff_density_min -1.159
_refine_diff_density_rms 0.158
_refine_ls_extinction_method none
_refine_ls_goodness_of_fit_ref 0.990
_refine_ls_hydrogen_treatment constr
_refine_ls_matrix_type full
_refine_ls_number_parameters 325
_refine_ls_number_reflns 5190
_refine_ls_number_restraints 0
_refine_ls_restrained_S_all 0.990
_refine_ls_R_factor_all 0.0482
_refine_ls_R_factor_gt 0.0303
_refine_ls_shift/su_max 0.001
_refine_ls_shift/su_mean 0.000
_refine_ls_structure_factor_coef Fsqd
_refine_ls_weighting_details 'w=1/[\s^2^(Fo^2^)] where P=(Fo^2^+2Fc^2^)/3'
_refine_ls_weighting_scheme calc
_refine_ls_wR_factor_gt 0.0609
_refine_ls_wR_factor_ref 0.0664
_reflns_Friedel_coverage 0.000
_reflns_number_gt 4112
_reflns_number_total 5190
_reflns_threshold_expression 'I > 2\s(I)'
_cod_data_source_file c9sc00278b2.cif
_cod_data_source_block Compound_2
_cod_database_code 1550681
_shelx_space_group_comment
;
The symmetry employed for this shelxl refinement is uniquely defined
by the following loop, which should always be used as a source of
symmetry information in preference to the above space-group names.
They are only intended as comments.
;
_shelx_estimated_absorpt_t_max 0.815
_shelx_estimated_absorpt_t_min 0.436
_olex2_refinement_description
;
1. Fixed Uiso
 At 1.2 times of:
  All C(H) groups
2.a Aromatic/amide H refined with riding coordinates:
 C3(H3), C23(H23), C8(H8), C9(H9), C5(H5), C14(H14), C11(H11), C12(H12),
 C18(H18), C4(H4), C6(H6), C16(H16), C15(H15), C19(H19), C10(H10), C20(H20),
 C17(H17), C21(H21), C22(H22)
;
_shelx_shelxl_version_number 2014/7
_olex2_submission_special_instructions 'No special instructions were received'

loop_
_space_group_symop_operation_xyz
'x, y, z'
'-x+1/2, y+1/2, -z+1/2'
'-x, -y, -z'
'x-1/2, -y-1/2, z-1/2'

loop_
_atom_site_label
_atom_site_type_symbol
_atom_site_fract_x
_atom_site_fract_y
_atom_site_fract_z
_atom_site_U_iso_or_equiv
_atom_site_adp_type
_atom_site_occupancy
_atom_site_site_symmetry_order
_atom_site_calc_flag
_atom_site_refinement_flags_posn
Bi1 Bi 0.34007(2) 0.39838(2) 0.03797(2) 0.01353(6) Uani 1 1 d .
S1 S 0.39166(9) 0.51772(13) -0.14277(7) 0.0169(3) Uani 1 1 d .
O1 O 0.3071(3) 0.3601(4) 0.20040(18) 0.0227(8) Uani 1 1 d .
N1 N 0.1782(3) 0.3095(4) 0.0942(2) 0.0147(8) Uani 1 1 d .
C1 C 0.1400(3) 0.2907(5) 0.0117(3) 0.0146(10) Uani 1 1 d .
N3 N 0.3877(3) 0.1439(4) 0.0489(2) 0.0186(9) Uani 1 1 d .
C3 C 0.1618(4) 0.2927(5) -0.1112(3) 0.0177(10) Uani 1 1 d .
H3 H 0.2007 0.3113 -0.1411 0.021 Uiso 1 1 calc R
C13 C 0.2716(3) 0.3478(5) 0.1307(3) 0.0158(10) Uani 1 1 d .
C2 C 0.1966(3) 0.3195(5) -0.0323(2) 0.0132(9) Uani 1 1 d .
C23 C 0.4549(4) 0.0984(6) 0.1128(3) 0.0264(12) Uani 1 1 d .
H23 H 0.4787 0.1617 0.1556 0.032 Uiso 1 1 calc R
C7 C 0.1177(3) 0.2884(5) 0.1394(2) 0.0160(10) Uani 1 1 d .
F3 F 0.2799(2) 0.5258(4) -0.28855(17) 0.0387(9) Uani 1 1 d .
F2 F 0.2995(3) 0.7282(4) -0.22920(18) 0.0402(9) Uani 1 1 d .
O2 O 0.3922(3) 0.6031(4) -0.07778(19) 0.0317(9) Uani 1 1 d .
F1 F 0.2101(2) 0.5669(5) -0.2074(2) 0.0493(11) Uani 1 1 d .
O3 O 0.3700(3) 0.3691(4) -0.1374(2) 0.0285(9) Uani 1 1 d .
O4 O 0.4685(3) 0.5451(5) -0.1702(2) 0.0306(9) Uani 1 1 d .
C8 C 0.0618(4) 0.4020(6) 0.1471(3) 0.0213(11) Uani 1 1 d .
H8 H 0.0653 0.4928 0.1250 0.026 Uiso 1 1 calc R
C9 C 0.0011(4) 0.3802(6) 0.1874(3) 0.0224(11) Uani 1 1 d .
H9 H -0.0370 0.4569 0.1936 0.027 Uiso 1 1 calc R
C5 C 0.0146(3) 0.2153(5) -0.1036(3) 0.0174(10) Uani 1 1 d .
H5 H -0.0482 0.1818 -0.1283 0.021 Uiso 1 1 calc R
C14 C 0.2020(4) 0.6975(6) -0.0238(3) 0.0200(11) Uani 1 1 d .
H14 H 0.1884 0.6495 -0.0719 0.024 Uiso 1 1 calc R
C24 C 0.2897(4) 0.5867(6) -0.2212(3) 0.0238(12) Uani 1 1 d .
C11 C 0.0516(4) 0.1364(5) 0.2121(3) 0.0165(10) Uani 1 1 d .
H11 H 0.0479 0.0460 0.2345 0.020 Uiso 1 1 calc R
C12 C 0.1140(3) 0.1562(5) 0.1724(3) 0.0144(10) Uani 1 1 d .
H12 H 0.1535 0.0800 0.1679 0.017 Uiso 1 1 calc R
C18 C 0.2739(4) 0.6991(6) 0.1077(3) 0.0219(11) Uani 1 1 d .
H18 H 0.3119 0.6524 0.1538 0.026 Uiso 1 1 calc R
C4 C 0.0716(4) 0.2393(5) -0.1474(3) 0.0179(10) Uani 1 1 d .
H4 H 0.0490 0.2193 -0.2013 0.021 Uiso 1 1 calc R
C6 C 0.0483(4) 0.2398(5) -0.0241(3) 0.0187(11) Uani 1 1 d .
H6 H 0.0091 0.2221 0.0055 0.022 Uiso 1 1 calc R
N2 N 0.2558(3) 0.6302(4) 0.0406(2) 0.0162(9) Uani 1 1 d .
C16 C 0.1858(4) 0.9013(6) 0.0465(3) 0.0242(11) Uani 1 1 d .
H16 H 0.1620 0.9948 0.0484 0.029 Uiso 1 1 calc R
C15 C 0.1655(4) 0.8317(6) -0.0241(3) 0.0219(11) Uani 1 1 d .
H15 H 0.1275 0.8759 -0.0711 0.026 Uiso 1 1 calc R
C19 C 0.3548(4) 0.0540(6) -0.0117(3) 0.0221(11) Uani 1 1 d .
H19 H 0.3070 0.0867 -0.0575 0.027 Uiso 1 1 calc R
C10 C -0.0045(4) 0.2478(6) 0.2188(3) 0.0197(11) Uani 1 1 d .
H10 H -0.0475 0.2335 0.2453 0.024 Uiso 1 1 calc R
C20 C 0.3882(4) -0.0838(6) -0.0094(3) 0.0255(12) Uani 1 1 d .
H20 H 0.3643 -0.1448 -0.0532 0.031 Uiso 1 1 calc R
C17 C 0.2407(4) 0.8337(6) 0.1137(3) 0.0272(13) Uani 1 1 d .
H17 H 0.2550 0.8790 0.1626 0.033 Uiso 1 1 calc R
C21 C 0.4561(4) -0.1313(6) 0.0568(3) 0.0304(14) Uani 1 1 d .
H21 H 0.4790 -0.2268 0.0603 0.037 Uiso 1 1 calc R
C22 C 0.4912(4) -0.0387(7) 0.1187(3) 0.0322(14) Uani 1 1 d .
H22 H 0.5398 -0.0689 0.1647 0.039 Uiso 1 1 calc R

loop_
_atom_site_aniso_label
_atom_site_aniso_U_11
_atom_site_aniso_U_22
_atom_site_aniso_U_33
_atom_site_aniso_U_23
_atom_site_aniso_U_13
_atom_site_aniso_U_12
Bi1 0.01318(9) 0.01289(9) 0.01458(9) -0.00006(8) 0.00494(6) -0.00094(9)
S1 0.0187(6) 0.0168(6) 0.0170(6) -0.0004(5) 0.0083(5) 0.0010(5)
O1 0.024(2) 0.030(2) 0.0121(16) 0.0010(14) 0.0031(15) -0.0040(16)
N1 0.015(2) 0.015(2) 0.0134(19) -0.0023(17) 0.0044(16) -0.0005(18)
C1 0.017(2) 0.012(2) 0.014(2) -0.0020(19) 0.0050(19) 0.000(2)
N3 0.020(2) 0.016(2) 0.022(2) 0.0001(17) 0.0103(18) 0.0009(18)
C3 0.026(3) 0.014(2) 0.017(2) 0.002(2) 0.013(2) -0.001(2)
C13 0.019(3) 0.015(2) 0.015(2) -0.0006(19) 0.006(2) -0.004(2)
C2 0.013(2) 0.011(2) 0.014(2) -0.0002(18) 0.0028(18) 0.000(2)
C23 0.030(3) 0.030(3) 0.020(2) 0.006(2) 0.009(2) 0.006(3)
C7 0.018(3) 0.019(2) 0.012(2) -0.002(2) 0.0063(19) -0.002(2)
F3 0.036(2) 0.053(2) 0.0205(16) 0.0017(15) 0.0011(14) -0.0088(18)
F2 0.053(2) 0.032(2) 0.0386(19) 0.0198(16) 0.0186(17) 0.0108(18)
O2 0.056(3) 0.026(2) 0.0174(17) 0.0043(16) 0.0186(18) 0.009(2)
F1 0.0200(18) 0.080(3) 0.053(2) 0.035(2) 0.0188(16) 0.0166(19)
O3 0.028(2) 0.016(2) 0.035(2) 0.0047(16) 0.0031(17) -0.0009(16)
O4 0.017(2) 0.053(3) 0.0225(19) -0.0038(18) 0.0080(16) -0.0046(19)
C8 0.026(3) 0.018(2) 0.021(2) 0.002(2) 0.009(2) 0.004(2)
C9 0.027(3) 0.020(3) 0.024(3) -0.003(2) 0.014(2) 0.006(2)
C5 0.010(2) 0.017(3) 0.019(2) -0.003(2) -0.0029(19) -0.001(2)
C14 0.022(3) 0.024(3) 0.016(2) -0.002(2) 0.009(2) -0.001(2)
C24 0.025(3) 0.025(3) 0.025(3) 0.013(2) 0.013(2) 0.006(2)
C11 0.021(3) 0.016(2) 0.012(2) -0.0018(18) 0.0049(19) -0.003(2)
C12 0.016(2) 0.010(2) 0.015(2) -0.0038(18) 0.003(2) 0.002(2)
C18 0.028(3) 0.019(3) 0.014(2) -0.003(2) 0.001(2) -0.002(2)
C4 0.023(3) 0.016(2) 0.013(2) -0.0005(19) 0.003(2) 0.000(2)
C6 0.019(3) 0.018(3) 0.020(2) 0.000(2) 0.008(2) -0.003(2)
N2 0.014(2) 0.017(2) 0.0161(19) 0.0003(16) 0.0036(16) -0.0027(17)
C16 0.026(3) 0.019(3) 0.031(3) 0.001(2) 0.015(2) 0.004(3)
C15 0.017(3) 0.027(3) 0.020(3) 0.004(2) 0.005(2) 0.001(2)
C19 0.017(3) 0.019(3) 0.032(3) -0.005(2) 0.010(2) 0.001(2)
C10 0.019(3) 0.027(3) 0.016(2) -0.001(2) 0.009(2) -0.001(2)
C20 0.022(3) 0.017(3) 0.042(3) -0.009(2) 0.018(3) -0.006(2)
C17 0.033(3) 0.025(3) 0.020(3) -0.009(2) 0.004(2) 0.000(3)
C21 0.034(3) 0.014(3) 0.055(4) 0.008(3) 0.031(3) 0.006(2)
C22 0.033(3) 0.035(3) 0.033(3) 0.018(3) 0.017(3) 0.015(3)

loop_
_atom_type_symbol
_atom_type_description
_atom_type_scat_dispersion_real
_atom_type_scat_dispersion_imag
_atom_type_scat_source
C C 0.0033 0.0016 'International Tables Vol C Tables 4.2.6.8 and 6.1.1.4'
H H 0.0000 0.0000 'International Tables Vol C Tables 4.2.6.8 and 6.1.1.4'
Bi Bi -4.1077 10.2566 'International Tables Vol C Tables 4.2.6.8 and 6.1.1.4'
F F 0.0171 0.0103 'International Tables Vol C Tables 4.2.6.8 and 6.1.1.4'
N N 0.0061 0.0033 'International Tables Vol C Tables 4.2.6.8 and 6.1.1.4'
O O 0.0106 0.0060 'International Tables Vol C Tables 4.2.6.8 and 6.1.1.4'
S S 0.1246 0.1234 'International Tables Vol C Tables 4.2.6.8 and 6.1.1.4'

loop_
_geom_angle_atom_site_label_1
_geom_angle_atom_site_label_2
_geom_angle_atom_site_label_3
_geom_angle
N3 Bi1 O2 120.14(11)
N3 Bi1 N2 163.56(13)
C13 Bi1 N3 86.36(15)
C13 Bi1 O2 153.50(14)
C13 Bi1 N2 78.67(15)
C2 Bi1 N3 85.77(15)
C2 Bi1 C13 76.60(16)
C2 Bi1 O2 103.25(14)
C2 Bi1 N2 84.21(15)
N2 Bi1 O2 74.98(11)
O2 S1 O3 114.4(2)
O2 S1 O4 115.0(2)
O2 S1 C24 102.9(2)
O3 S1 O4 115.2(3)
O3 S1 C24 104.2(2)
O4 S1 C24 102.7(2)
C1 N1 C7 119.5(4)
C13 N1 C1 120.7(4)
C13 N1 C7 119.8(4)
C2 C1 N1 119.4(4)
C6 C1 N1 120.5(4)
C6 C1 C2 120.1(4)
C23 N3 Bi1 119.4(3)
C23 N3 C19 118.9(5)
C19 N3 Bi1 121.3(3)
C4 C3 C2 121.2(4)
O1 C13 Bi1 127.7(4)
O1 C13 N1 122.6(4)
N1 C13 Bi1 109.5(3)
C1 C2 Bi1 113.4(3)
C3 C2 Bi1 127.2(3)
C3 C2 C1 119.4(4)
N3 C23 C22 121.6(5)
C8 C7 N1 118.8(4)
C12 C7 N1 120.2(4)
C12 C7 C8 121.0(4)
S1 O2 Bi1 107.29(19)
C9 C8 C7 118.8(5)
C10 C9 C8 120.4(5)
C4 C5 C6 120.8(4)
N2 C14 C15 123.6(4)
F3 C24 S1 112.3(4)
F3 C24 F2 107.4(4)
F3 C24 F1 107.9(5)
F2 C24 S1 109.9(4)
F1 C24 S1 111.7(3)
F1 C24 F2 107.5(5)
C10 C11 C12 119.9(4)
C7 C12 C11 119.1(5)
N2 C18 C17 123.6(5)
C3 C4 C5 119.0(4)
C5 C6 C1 119.4(5)
C14 N2 Bi1 122.8(3)
C18 N2 Bi1 119.4(3)
C18 N2 C14 117.3(4)
C17 C16 C15 119.6(5)
C14 C15 C16 117.9(4)
N3 C19 C20 122.2(5)
C11 C10 C9 120.7(5)
C21 C20 C19 118.9(5)
C18 C17 C16 118.0(5)
C20 C21 C22 119.1(5)
C21 C22 C23 119.3(5)

loop_
_geom_bond_atom_site_label_1
_geom_bond_atom_site_label_2
_geom_bond_distance
Bi1 N3 2.471(4)
Bi1 C13 2.335(5)
Bi1 C2 2.227(5)
Bi1 O2 3.164(4)
Bi1 N2 2.520(4)
S1 O2 1.437(4)
S1 O3 1.437(4)
S1 O4 1.443(4)
S1 C24 1.823(5)
O1 C13 1.213(5)
N1 C1 1.437(5)
N1 C13 1.382(6)
N1 C7 1.452(6)
C1 C2 1.395(6)
C1 C6 1.394(7)
N3 C23 1.328(6)
N3 C19 1.346(6)
C3 C2 1.387(6)
C3 C4 1.386(7)
C23 C22 1.382(8)
C7 C8 1.394(7)
C7 C12 1.385(7)
F3 C24 1.326(6)
F2 C24 1.344(6)
F1 C24 1.327(6)
C8 C9 1.383(7)
C9 C10 1.380(7)
C5 C4 1.390(7)
C5 C6 1.393(6)
C14 N2 1.337(6)
C14 C15 1.369(7)
C11 C12 1.394(7)
C11 C10 1.375(7)
C18 N2 1.335(6)
C18 C17 1.372(7)
C16 C15 1.390(7)
C16 C17 1.379(7)
C19 C20 1.377(7)
C20 C21 1.366(8)
C21 C22 1.381(8)
